data_7155394
loop_
_publ_author_name
'Xia, Chengcai'
'Wang, Kai'
'Xu, Jun'
'Shen, Chao'
'Sun, Di'
'Li, Hongshuang'
'Wang, Guodong'
'Zhang, Pengfei'

_publ_section_title
;
 Selective remote esterification of 8-aminoquinoline amides via
 copper(ii)-catalyzed C(sp(2))-O cross-coupling reaction.
;
_journal_issue 3
_journal_name_full 'Organic &amp; biomolecular chemistry'
_journal_page_first 531
_journal_page_last 535
_journal_paper_doi 10.1039/c6ob02375d
_journal_volume 15
_journal_year 2017
_chemical_formula_moiety 'C19 H16 N2 O3'
_chemical_formula_sum 'C19 H16 N2 O3'
_chemical_formula_weight 320.34
_chemical_name_systematic
;
 ? 
;
_space_group_crystal_system monoclinic
_space_group_IT_number 14
_space_group_name_Hall '-P 2ybc'
_space_group_name_H-M_alt 'P 1 21/c 1'
_symmetry_space_group_name_Hall '-P 2ybc'
_symmetry_space_group_name_H-M 'P 1 21/c 1'
_atom_sites_solution_hydrogens geom
_atom_sites_solution_primary direct
_atom_sites_solution_secondary difmap
_audit_creation_date 2016-01-17
_audit_creation_method
;
Olex2 1.2
(compiled 2015.09.30 svn.r3233 for OlexSys, GUI svn.r5103)
;
_audit_update_record
;
2016-10-04 deposited with the CCDC.
2016-11-29 downloaded from the CCDC.
;
_cell_angle_alpha 90.00
_cell_angle_beta 93.055(3)
_cell_angle_gamma 90.00
_cell_formula_units_Z 4
_cell_length_a 6.1225(6)
_cell_length_b 16.4269(15)
_cell_length_c 15.5669(14)
_cell_measurement_reflns_used 9963
_cell_measurement_temperature 100(2)
_cell_measurement_theta_max 25.137
_cell_measurement_theta_min 3.333
_cell_volume 1563.4(3)
_computing_cell_refinement 'SAINT v8.34A (Bruker, 2013)'
_computing_data_reduction 'SAINT v8.34A (Bruker, 2013)'
_computing_molecular_graphics 'Olex2 (Dolomanov et al., 2009)'
_computing_publication_material 'Olex2 (Dolomanov et al., 2009)'
_computing_structure_refinement 'XL (Sheldrick, 2008)'
_computing_structure_solution
;
Superflip (Palatinus & Chapuis, 2007;Palatinus & van der Lee, 2008;
Palatinus et al., 2012)
;
_diffrn_ambient_temperature 100(2)
_diffrn_measured_fraction_theta_full 0.998
_diffrn_measured_fraction_theta_max 0.998
_diffrn_measurement_device_type 'CCD area detector'
_diffrn_measurement_method 'phi and omega scans'
_diffrn_radiation_monochromator graphite
_diffrn_radiation_type MoK\a
_diffrn_radiation_wavelength 0.71073
_diffrn_reflns_av_R_equivalents 0.0309
_diffrn_reflns_av_unetI/netI 0.0173
_diffrn_reflns_limit_h_max 7
_diffrn_reflns_limit_h_min -7
_diffrn_reflns_limit_k_max 19
_diffrn_reflns_limit_k_min -19
_diffrn_reflns_limit_l_max 18
_diffrn_reflns_limit_l_min -18
_diffrn_reflns_number 26832
_diffrn_reflns_theta_full 25.01
_diffrn_reflns_theta_max 25.01
_diffrn_reflns_theta_min 3.33
_diffrn_source 'fine-focus sealed tube'
_exptl_absorpt_coefficient_mu 0.093
_exptl_absorpt_correction_T_max 0.7456
_exptl_absorpt_correction_T_min 0.6935
_exptl_absorpt_correction_type multi-scan
_exptl_absorpt_process_details
;
SADABS-2012/1 (Bruker,2012) was used for absorption correction.
wR2(int) was 0.0651 before and 0.0576 after correction.
The Ratio of minimum to maximum transmission is 0.9301.
The \l/2 correction factor is 0.0015.
;
_exptl_crystal_density_diffrn 1.361
_exptl_crystal_density_method 'not measured'
_exptl_crystal_description block
_exptl_crystal_F_000 672
_exptl_crystal_size_max 0.317
_exptl_crystal_size_mid 0.309
_exptl_crystal_size_min 0.112
_refine_diff_density_max 0.232
_refine_diff_density_min -0.177
_refine_diff_density_rms 0.039
_refine_ls_extinction_method none
_refine_ls_goodness_of_fit_ref 1.027
_refine_ls_hydrogen_treatment constr
_refine_ls_matrix_type full
_refine_ls_number_parameters 218
_refine_ls_number_reflns 2751
_refine_ls_number_restraints 0
_refine_ls_restrained_S_all 1.027
_refine_ls_R_factor_all 0.0636
_refine_ls_R_factor_gt 0.0455
_refine_ls_shift/su_max 0.001
_refine_ls_shift/su_mean 0.000
_refine_ls_structure_factor_coef Fsqd
_refine_ls_weighting_details 'calc w=1/[\s^2^(Fo^2^)+(0.0779P)^2^+0.3510P] where P=(Fo^2^+2Fc^2^)/3'
_refine_ls_weighting_scheme calc
_refine_ls_wR_factor_gt 0.1248
_refine_ls_wR_factor_ref 0.1390
_reflns_number_gt 2065
_reflns_number_total 2751
_reflns_threshold_expression >2sigma(I)
_cod_data_source_file c6ob02375d2.cif
_cod_data_source_block a
_cod_depositor_comments 'Adding full bibliography for 7155394.cif.'
_cod_database_code 7155394
_olex2_refinement_description
;
1. Fixed Uiso
 At 1.2 times of:
  All C(H) groups, All N(H) groups
 At 1.5 times of:
  All C(H,H,H) groups
2.a Riding coordinates:
 C19(H19A,H19B,H19C)
2.b Aromatic/amide H refined with riding coordinates:
 N1(H1), C10(H10), C4(H4), C11(H11), C6(H6), C16(H16), C14(H14), C3(H3),
 C5(H5), C15(H15)
2.c Idealised Me refined as rotating group:
 C1(H1A,H1B,H1C)
;
_olex2_submission_special_instructions 'No special instructions were received'

loop_
_space_group_symop_id
_space_group_symop_operation_xyz
1 'x, y, z'
2 '-x, y+1/2, -z+1/2'
3 '-x, -y, -z'
4 'x, -y-1/2, z-1/2'

loop_
_atom_site_label
_atom_site_type_symbol
_atom_site_fract_x
_atom_site_fract_y
_atom_site_fract_z
_atom_site_U_iso_or_equiv
_atom_site_adp_type
_atom_site_occupancy
_atom_site_calc_flag
_atom_site_refinement_flags_posn
O2 O 0.1630(2) 0.61954(10) 0.56868(9) 0.0671(4) Uani 1 d .
O1 O 1.0738(3) 0.49540(9) 0.76221(11) 0.0740(5) Uani 1 d .
N1 N 0.9561(2) 0.62575(9) 0.76285(9) 0.0478(4) Uani 1 d .
H1 H 0.9904 0.6746 0.7823 0.057 Uiso 1 calc R
O3 O 0.3199(3) 0.62785(10) 0.44282(10) 0.0753(5) Uani 1 d .
N2 N 0.7045(3) 0.75841(9) 0.75294(10) 0.0541(4) Uani 1 d .
C7 C 1.2860(3) 0.58914(11) 0.84701(11) 0.0459(4) Uani 1 d .
C17 C 0.6314(3) 0.69182(11) 0.70744(11) 0.0458(4) Uani 1 d .
C13 C 0.4285(3) 0.69187(12) 0.65895(11) 0.0485(5) Uani 1 d .
C18 C 0.1581(3) 0.62357(11) 0.48182(13) 0.0551(5) Uani 1 d .
C9 C 0.7633(3) 0.62045(11) 0.71087(11) 0.0459(4) Uani 1 d .
C8 C 1.0971(3) 0.56536(12) 0.78717(12) 0.0496(5) Uani 1 d .
C10 C 0.6948(3) 0.55250(12) 0.66602(12) 0.0545(5) Uani 1 d .
H10 H 0.7825 0.5048 0.6681 0.065 Uiso 1 calc R
C12 C 0.3686(3) 0.62018(13) 0.61346(12) 0.0535(5) Uani 1 d .
C2 C 1.6459(3) 0.62156(13) 0.96134(12) 0.0559(5) Uani 1 d .
C4 C 1.3124(3) 0.66464(12) 0.88554(12) 0.0539(5) Uani 1 d .
H4 H 1.2079 0.7063 0.8731 0.065 Uiso 1 calc R
C11 C 0.4953(3) 0.55324(13) 0.61701(12) 0.0582(5) Uani 1 d .
H11 H 0.4494 0.5059 0.5860 0.070 Uiso 1 calc R
C6 C 1.4441(3) 0.53091(12) 0.86515(13) 0.0574(5) Uani 1 d .
H6 H 1.4310 0.4788 0.8388 0.069 Uiso 1 calc R
C16 C 0.5762(3) 0.82229(12) 0.75296(14) 0.0640(6) Uani 1 d .
H16 H 0.6262 0.8687 0.7846 0.077 Uiso 1 calc R
C14 C 0.2986(3) 0.76218(13) 0.66207(13) 0.0592(5) Uani 1 d .
H14 H 0.1609 0.7644 0.6310 0.071 Uiso 1 calc R
C3 C 1.4896(3) 0.68010(13) 0.94203(13) 0.0585(5) Uani 1 d .
H3 H 1.5039 0.7322 0.9681 0.070 Uiso 1 calc R
C5 C 1.6211(3) 0.54734(14) 0.92110(14) 0.0648(6) Uani 1 d .
H5 H 1.7285 0.5064 0.9321 0.078 Uiso 1 calc R
C15 C 0.3703(4) 0.82664(13) 0.70948(14) 0.0666(6) Uani 1 d .
H15 H 0.2827 0.8741 0.7133 0.080 Uiso 1 calc R
C1 C 1.8353(4) 0.63908(17) 1.02497(15) 0.0792(7) Uani 1 d .
H1A H 1.9423 0.6736 0.9977 0.119 Uiso 1 calc GR
H1B H 1.9049 0.5878 1.0433 0.119 Uiso 1 calc GR
H1C H 1.7815 0.6672 1.0752 0.119 Uiso 1 calc GR
C19 C -0.0703(4) 0.62165(15) 0.44424(17) 0.0804(7) Uani 1 d .
H19A H -0.1264 0.5672 0.4470 0.121 Uiso 1 d R
H19B H -0.0723 0.6390 0.3853 0.121 Uiso 1 d R
H19C H -0.1596 0.6575 0.4762 0.121 Uiso 1 d R

loop_
_atom_site_aniso_label
_atom_site_aniso_U_11
_atom_site_aniso_U_22
_atom_site_aniso_U_33
_atom_site_aniso_U_23
_atom_site_aniso_U_13
_atom_site_aniso_U_12
O2 0.0416(7) 0.1046(12) 0.0536(8) -0.0042(7) -0.0116(6) -0.0120(7)
O1 0.0717(10) 0.0554(9) 0.0916(11) -0.0115(8) -0.0251(8) 0.0038(7)
N1 0.0414(8) 0.0509(9) 0.0497(9) 0.0000(7) -0.0099(6) -0.0032(7)
O3 0.0707(11) 0.0970(13) 0.0571(9) 0.0064(8) -0.0059(8) -0.0099(8)
N2 0.0519(9) 0.0530(10) 0.0556(9) 0.0048(7) -0.0136(7) -0.0056(8)
C7 0.0425(9) 0.0524(10) 0.0425(10) 0.0044(8) -0.0005(7) 0.0011(8)
C17 0.0414(10) 0.0550(11) 0.0405(9) 0.0068(8) -0.0029(7) -0.0083(8)
C13 0.0403(9) 0.0646(12) 0.0399(9) 0.0085(9) -0.0032(7) -0.0070(8)
C18 0.0580(13) 0.0473(11) 0.0580(12) -0.0026(9) -0.0152(10) -0.0076(9)
C9 0.0390(9) 0.0560(11) 0.0422(9) 0.0047(8) -0.0025(7) -0.0071(8)
C8 0.0476(10) 0.0521(11) 0.0484(10) 0.0026(9) -0.0035(8) -0.0024(9)
C10 0.0486(11) 0.0608(12) 0.0535(11) -0.0040(9) -0.0032(9) -0.0043(9)
C12 0.0384(10) 0.0773(14) 0.0441(10) 0.0023(9) -0.0057(8) -0.0113(9)
C2 0.0433(11) 0.0760(14) 0.0478(11) 0.0082(10) -0.0039(8) -0.0050(9)
C4 0.0476(11) 0.0569(11) 0.0560(11) 0.0001(9) -0.0075(8) 0.0051(9)
C11 0.0497(11) 0.0712(13) 0.0531(12) -0.0104(10) -0.0038(9) -0.0134(10)
C6 0.0563(12) 0.0560(11) 0.0589(12) 0.0006(9) -0.0073(9) 0.0063(9)
C16 0.0666(13) 0.0511(12) 0.0718(14) 0.0037(10) -0.0192(11) -0.0001(10)
C14 0.0462(11) 0.0734(14) 0.0565(12) 0.0128(10) -0.0120(9) -0.0003(10)
C3 0.0549(12) 0.0627(13) 0.0569(12) -0.0036(9) -0.0077(9) -0.0042(9)
C5 0.0525(12) 0.0724(14) 0.0681(13) 0.0075(11) -0.0105(10) 0.0142(10)
C15 0.0624(13) 0.0607(13) 0.0748(14) 0.0063(11) -0.0152(11) 0.0070(10)
C1 0.0570(14) 0.1087(19) 0.0696(15) 0.0077(13) -0.0183(11) -0.0107(12)
C19 0.0675(15) 0.0877(17) 0.0819(16) -0.0041(13) -0.0328(12) -0.0070(12)

loop_
_atom_type_symbol
_atom_type_description
_atom_type_scat_dispersion_real
_atom_type_scat_dispersion_imag
_atom_type_scat_source
C C 0.0033 0.0016 'International Tables Vol C Tables 4.2.6.8 and 6.1.1.4'
H H 0.0000 0.0000 'International Tables Vol C Tables 4.2.6.8 and 6.1.1.4'
N N 0.0061 0.0033 'International Tables Vol C Tables 4.2.6.8 and 6.1.1.4'
O O 0.0106 0.0060 'International Tables Vol C Tables 4.2.6.8 and 6.1.1.4'

loop_
_geom_angle_atom_site_label_1
_geom_angle_atom_site_label_2
_geom_angle_atom_site_label_3
_geom_angle
C18 O2 C12 117.83(15)
C9 N1 H1 115.8
C8 N1 H1 115.8
C8 N1 C9 128.44(16)
C16 N2 C17 117.51(16)
C4 C7 C8 124.91(16)
C6 C7 C8 117.17(17)
C6 C7 C4 117.92(17)
N2 C17 C13 121.92(17)
N2 C17 C9 118.12(16)
C13 C17 C9 119.96(16)
C12 C13 C17 117.57(17)
C14 C13 C17 117.61(17)
C14 C13 C12 124.79(17)
O2 C18 C19 111.25(19)
O3 C18 O2 122.53(17)
O3 C18 C19 126.2(2)
N1 C9 C17 115.49(16)
C10 C9 N1 124.85(17)
C10 C9 C17 119.65(16)
O1 C8 N1 122.59(17)
O1 C8 C7 121.18(17)
N1 C8 C7 116.23(16)
C9 C10 H10 119.9
C9 C10 C11 120.19(19)
C11 C10 H10 119.9
O2 C12 C13 117.16(17)
C11 C12 O2 120.89(18)
C11 C12 C13 121.81(17)
C3 C2 C1 120.6(2)
C5 C2 C3 117.44(18)
C5 C2 C1 121.94(19)
C7 C4 H4 119.7
C3 C4 C7 120.67(18)
C3 C4 H4 119.7
C10 C11 H11 119.6
C12 C11 C10 120.80(19)
C12 C11 H11 119.6
C7 C6 H6 119.6
C7 C6 C5 120.83(19)
C5 C6 H6 119.6
N2 C16 H16 117.8
N2 C16 C15 124.38(19)
C15 C16 H16 117.8
C13 C14 H14 120.2
C15 C14 C13 119.69(18)
C15 C14 H14 120.2
C2 C3 C4 121.49(19)
C2 C3 H3 119.3
C4 C3 H3 119.3
C2 C5 C6 121.62(19)
C2 C5 H5 119.2
C6 C5 H5 119.2
C16 C15 H15 120.6
C14 C15 C16 118.8(2)
C14 C15 H15 120.6
C2 C1 H1A 109.5
C2 C1 H1B 109.5
C2 C1 H1C 109.5
H1A C1 H1B 109.5
H1A C1 H1C 109.5
H1B C1 H1C 109.5
C18 C19 H19A 109.5
C18 C19 H19B 109.5
C18 C19 H19C 109.5
H19A C19 H19B 109.5
H19A C19 H19C 109.5
H19B C19 H19C 109.5

loop_
_geom_bond_atom_site_label_1
_geom_bond_atom_site_label_2
_geom_bond_distance
O2 C18 1.352(2)
O2 C12 1.406(2)
O1 C8 1.219(2)
N1 H1 0.8800
N1 C9 1.398(2)
N1 C8 1.356(2)
O3 C18 1.191(2)
N2 C17 1.365(2)
N2 C16 1.311(2)
C7 C8 1.497(2)
C7 C4 1.383(3)
C7 C6 1.379(3)
C17 C13 1.419(2)
C17 C9 1.423(3)
C13 C12 1.412(3)
C13 C14 1.405(3)
C18 C19 1.487(3)
C9 C10 1.370(3)
C10 H10 0.9500
C10 C11 1.405(3)
C12 C11 1.345(3)
C2 C3 1.378(3)
C2 C5 1.375(3)
C2 C1 1.512(3)
C4 H4 0.9500
C4 C3 1.383(3)
C11 H11 0.9500
C6 H6 0.9500
C6 C5 1.381(3)
C16 H16 0.9500
C16 C15 1.400(3)
C14 H14 0.9500
C14 C15 1.351(3)
C3 H3 0.9500
C5 H5 0.9500
C15 H15 0.9500
C1 H1A 0.9800
C1 H1B 0.9800
C1 H1C 0.9800
C19 H19A 0.9600
C19 H19B 0.9600
C19 H19C 0.9599

loop_
_geom_torsion_atom_site_label_1
_geom_torsion_atom_site_label_2
_geom_torsion_atom_site_label_3
_geom_torsion_atom_site_label_4
_geom_torsion
O2 C12 C11 C10 -176.17(17)
N1 C9 C10 C11 178.64(17)
N2 C17 C13 C12 179.42(16)
N2 C17 C13 C14 -2.7(3)
N2 C17 C9 N1 1.1(2)
N2 C17 C9 C10 179.97(16)
N2 C16 C15 C14 -1.9(3)
C7 C4 C3 C2 0.5(3)
C7 C6 C5 C2 0.6(3)
C17 N2 C16 C15 -0.1(3)
C17 C13 C12 O2 177.27(15)
C17 C13 C12 C11 1.5(3)
C17 C13 C14 C15 0.7(3)
C17 C9 C10 C11 -0.1(3)
C13 C17 C9 N1 -177.77(15)
C13 C17 C9 C10 1.1(3)
C13 C12 C11 C10 -0.6(3)
C13 C14 C15 C16 1.5(3)
C18 O2 C12 C13 107.65(19)
C18 O2 C12 C11 -76.5(2)
C9 N1 C8 O1 2.8(3)
C9 N1 C8 C7 -177.23(16)
C9 C17 C13 C12 -1.7(2)
C9 C17 C13 C14 176.12(16)
C9 C10 C11 C12 -0.2(3)
C8 N1 C9 C17 170.57(16)
C8 N1 C9 C10 -8.2(3)
C8 C7 C4 C3 178.05(18)
C8 C7 C6 C5 -178.64(18)
C12 O2 C18 O3 -0.3(3)
C12 O2 C18 C19 179.57(17)
C12 C13 C14 C15 178.37(18)
C4 C7 C8 O1 -172.78(19)
C4 C7 C8 N1 7.3(3)
C4 C7 C6 C5 1.0(3)
C6 C7 C8 O1 6.8(3)
C6 C7 C8 N1 -173.14(16)
C6 C7 C4 C3 -1.5(3)
C16 N2 C17 C13 2.4(3)
C16 N2 C17 C9 -176.44(17)
C14 C13 C12 O2 -0.4(3)
C14 C13 C12 C11 -176.19(18)
C3 C2 C5 C6 -1.6(3)
C5 C2 C3 C4 1.1(3)
C1 C2 C3 C4 -178.5(2)
C1 C2 C5 C6 177.9(2)
